data_4322371
loop_
_publ_author_name
'Dieter Sellmann'
'J\"urgen Utz'
'Frank W. Heinemann'

_publ_contact_author
;
        Prof. Dr. D. Sellmann
        Institut f\"ur Anorganische Chemie II
        Universit\"at Erlangen-N\"urnberg
        Egerlandstr. 1
        D-91058 Erlangen
        Bundesrepublik Deutschland
;
_publ_contact_author_email SELLMANN@ANORGANIK.CHEMIE.UNI-ERLANGEN.DE
_publ_contact_author_fax '049 9131 852-7367'
_publ_contact_author_phone '049 9131 852-7360'
_publ_section_title
;
 Transition Metal Complexes with Sulfur Ligands. 136.1 Enforced Trans
 Coordination of Thiolate Donors in Electron Rich Iron, Ruthenium, and
 Nickel [M(L)(pyN~2~H~2~S~2~)] and [M(L)(pyS~4~)] Complexes (L = CO,
 PPh~3~, DMSO) (pyN2H2S22-=
 2,6-Bis(2-mercaptophenylamino)dimethylpyridine(2-); pyS4^2-^ =
 2,6-Bis(2-mercaptophenylthio)dimethylpyridine(2-))
;
_journal_name_full 'Inorganic Chemistry'
_journal_page_first 5314
_journal_page_last 5322
_journal_paper_doi 10.1021/ic990169h
_journal_volume 38
_journal_year 1999
_chemical_formula_sum 'C19 H17 Fe N3 S2'
_chemical_formula_weight 407.33
_chemical_name_systematic
;
 ?
;
_space_group_IT_number 14
_symmetry_cell_setting monoclinic
_symmetry_space_group_name_Hall '-P 2ybc'
_symmetry_space_group_name_H-M 'P 1 21/c 1'
_atom_sites_solution_hydrogens geom
_atom_sites_solution_primary direct
_atom_sites_solution_secondary difmap
_audit_creation_method SHELXL
_cell_angle_alpha 90.00
_cell_angle_beta 96.52(2)
_cell_angle_gamma 90.00
_cell_formula_units_Z 4
_cell_length_a 12.903(3)
_cell_length_b 9.603(5)
_cell_length_c 14.219(3)
_cell_measurement_reflns_used 18
_cell_measurement_temperature 200(2)
_cell_measurement_theta_max 21.6
_cell_measurement_theta_min 16.1
_cell_volume 1750.4(11)
_computing_cell_refinement 'P3 (Siemens Analytical X-Ray Instr., 1989)'
_computing_data_collection 'P3 (Siemens Analytical X-Ray Instr., 1989)'
_computing_data_reduction 'XDISK (Siemens Analytical X-Ray Instr. , 1989)'
_computing_molecular_graphics 'SHELXTL 5.03 (Siemens An. X-Ray Instr., 1995)'
_computing_publication_material 'SHELXTL 5.03 (Siemens An. X-Ray Instr., 1995)'
_computing_structure_refinement 'SHELXTL 5.03 (Siemens An. X-Ray Instr., 1995)'
_computing_structure_solution 'SHELXTL 5.03 (Siemens An. X-Ray Instr., 1995)'
_diffrn_ambient_temperature 200(2)
_diffrn_measurement_device 'Siemens P4'
_diffrn_measurement_method 'profile data from \w-scans'
_diffrn_radiation_monochromator graphite
_diffrn_radiation_source 'fine-focus sealed tube'
_diffrn_radiation_type MoK\a
_diffrn_radiation_wavelength 0.71073
_diffrn_reflns_av_R_equivalents 0.0399
_diffrn_reflns_av_sigmaI/netI 0.0600
_diffrn_reflns_limit_h_max 5
_diffrn_reflns_limit_h_min -16
_diffrn_reflns_limit_k_max 12
_diffrn_reflns_limit_k_min 0
_diffrn_reflns_limit_l_max 18
_diffrn_reflns_limit_l_min -18
_diffrn_reflns_number 5720
_diffrn_reflns_theta_max 27.59
_diffrn_reflns_theta_min 2.56
_diffrn_standards_interval_count 100
_diffrn_standards_number 3
_exptl_absorpt_coefficient_mu 1.106
_exptl_crystal_colour brown
_exptl_crystal_density_diffrn 1.546
_exptl_crystal_description plate
_exptl_crystal_F_000 840
_exptl_crystal_size_max 0.60
_exptl_crystal_size_mid 0.30
_exptl_crystal_size_min 0.15
_refine_diff_density_max 1.111
_refine_diff_density_min -1.059
_refine_diff_density_rms 0.549
_refine_ls_extinction_method none
_refine_ls_goodness_of_fit_all 0.955
_refine_ls_goodness_of_fit_obs 1.157
_refine_ls_matrix_type full
_refine_ls_number_parameters 226
_refine_ls_number_reflns 4051
_refine_ls_number_restraints 0
_refine_ls_restrained_S_all 0.955
_refine_ls_restrained_S_obs 1.157
_refine_ls_R_factor_all 0.0631
_refine_ls_R_factor_obs 0.0448
_refine_ls_shift/esd_max 0.001
_refine_ls_shift/esd_mean 0.000
_refine_ls_structure_factor_coef Fsqd
_refine_ls_weighting_details 'w=1/[\s^2^(Fo^2^)+(0.0684P)^2^+0.0000P] where P=(Fo^2^+2Fc^2^)/3'
_refine_ls_weighting_scheme calc
_refine_ls_wR_factor_all 0.1266
_refine_ls_wR_factor_obs 0.1235
_reflns_number_observed 2699
_reflns_number_total 4051
_reflns_observed_criterion >2sigma(I)
_cod_data_source_file ic990169h_3.cif
_cod_data_source_block ju38
_cod_depositor_comments
;
The following automatic conversions were performed:

'_refine_ls_weighting_scheme' value 'calc
w=1/[\s^2^(Fo^2^)+(0.0684P)^2^+0.0000P] where P=(Fo^2^+2Fc^2^)/3' was
changed to 'calc'. New tag '_refine_ls_weighting_details' was
created. The value of the new tag was set to
'w=1/[\s^2^(Fo^2^)+(0.0684P)^2^+0.0000P] where P=(Fo^2^+2Fc^2^)/3'.

Automatic conversion script
Id: cif_fix_values 3143 2015-03-26 13:38:13Z robertas 
;
_cod_database_code 4322371

loop_
_symmetry_equiv_pos_as_xyz
'x, y, z'
'-x, y+1/2, -z+1/2'
'-x, -y, -z'
'x, -y-1/2, z-1/2'

loop_
_atom_site_aniso_label
_atom_site_aniso_U_11
_atom_site_aniso_U_22
_atom_site_aniso_U_33
_atom_site_aniso_U_23
_atom_site_aniso_U_13
_atom_site_aniso_U_12
Fe1 0.0198(2) 0.0209(3) 0.0259(3) 0.0040(2) 0.0048(2) -0.0001(2)
S1 0.0272(5) 0.0328(5) 0.0267(4) 0.0011(4) 0.0006(4) -0.0009(4)
S2 0.0240(4) 0.0235(5) 0.0277(4) -0.0043(4) 0.0064(3) 0.0007(4)
N1 0.0230(14) 0.027(2) 0.0266(15) 0.0032(13) 0.0059(12) 0.0001(13)
N2 0.0276(15) 0.026(2) 0.0229(14) -0.0025(13) 0.0031(12) -0.0005(13)
N3 0.0259(15) 0.024(2) 0.0196(13) 0.0005(12) 0.0021(11) -0.0013(12)
C10 0.017(2) 0.030(2) 0.036(2) 0.003(2) 0.0017(14) -0.0043(14)
C11 0.023(2) 0.034(2) 0.048(2) 0.013(2) 0.001(2) 0.000(2)
C12 0.022(2) 0.036(2) 0.070(3) 0.018(2) 0.010(2) 0.007(2)
C13 0.029(2) 0.034(2) 0.072(3) 0.004(2) 0.027(2) 0.008(2)
C14 0.032(2) 0.036(2) 0.044(2) 0.006(2) 0.018(2) 0.003(2)
C15 0.019(2) 0.026(2) 0.039(2) 0.004(2) 0.0086(15) -0.0016(15)
C16 0.027(2) 0.033(2) 0.036(2) 0.006(2) 0.008(2) -0.005(2)
C20 0.022(2) 0.028(2) 0.0161(15) 0.0054(14) 0.0010(13) 0.0006(14)
C21 0.030(2) 0.024(2) 0.024(2) 0.0013(15) 0.0012(14) -0.0023(15)
C22 0.024(2) 0.037(2) 0.035(2) 0.008(2) 0.004(2) -0.007(2)
C23 0.023(2) 0.044(3) 0.040(2) 0.002(2) 0.010(2) 0.006(2)
C24 0.028(2) 0.033(2) 0.038(2) -0.006(2) 0.005(2) 0.006(2)
C25 0.024(2) 0.023(2) 0.024(2) 0.0013(15) 0.0022(13) 0.0002(14)
C26 0.030(2) 0.027(2) 0.020(2) 0.0010(14) 0.0038(14) 0.003(2)
C31 0.031(2) 0.027(2) 0.022(2) 0.0026(15) 0.0024(14) -0.004(2)
C32 0.037(2) 0.032(2) 0.034(2) 0.002(2) 0.006(2) -0.011(2)
C33 0.048(2) 0.026(2) 0.039(2) 0.007(2) 0.002(2) -0.008(2)
C34 0.042(2) 0.024(2) 0.029(2) 0.000(2) -0.003(2) 0.003(2)
C35 0.033(2) 0.023(2) 0.0167(15) -0.0005(14) 0.0009(13) 0.0010(15)

loop_
_atom_site_label
_atom_site_type_symbol
_atom_site_fract_x
_atom_site_fract_y
_atom_site_fract_z
_atom_site_U_iso_or_equiv
_atom_site_thermal_displace_type
_atom_site_occupancy
_atom_site_calc_flag
_atom_site_refinement_flags
_atom_site_disorder_group
Fe1 Fe 0.64290(4) -0.96779(5) 0.65437(4) 0.02200(15) Uani 1 d . .
S1 S 0.77818(7) -1.01706(10) 0.77681(6) 0.0291(2) Uani 1 d . .
S2 S 0.53588(7) -1.15784(9) 0.61387(6) 0.0248(2) Uani 1 d . .
N1 N 0.7752(2) -0.9791(3) 0.5657(2) 0.0252(6) Uani 1 d . .
H1 H 0.7509(2) -0.9953(3) 0.5041(2) 0.038 Uiso 1 calc R .
N2 N 0.4935(2) -0.8629(3) 0.6858(2) 0.0253(6) Uani 1 d . .
H2 H 0.5027(2) -0.8378(3) 0.7479(2) 0.038 Uiso 1 calc R .
N3 N 0.6560(2) -0.7650(3) 0.6021(2) 0.0231(6) Uani 1 d . .
C10 C 0.8512(3) -1.1144(4) 0.7016(3) 0.0278(8) Uani 1 d . .
C11 C 0.9200(3) -1.2184(4) 0.7374(3) 0.0352(9) Uani 1 d . .
H11 H 0.9323(3) -1.2305(4) 0.8026(3) 0.042 Uiso 1 calc R .
C12 C 0.9705(3) -1.3045(5) 0.6788(3) 0.0426(11) Uani 1 d . .
H12 H 1.0144(3) -1.3750(5) 0.7046(3) 0.051 Uiso 1 calc R .
C13 C 0.9552(3) -1.2847(5) 0.5822(4) 0.0436(11) Uani 1 d . .
H13 H 0.9876(3) -1.3433(5) 0.5424(4) 0.052 Uiso 1 calc R .
C14 C 0.8913(3) -1.1767(4) 0.5441(3) 0.0363(9) Uani 1 d . .
H14 H 0.8824(3) -1.1619(4) 0.4791(3) 0.044 Uiso 1 calc R .
C15 C 0.8412(3) -1.0920(4) 0.6030(3) 0.0274(8) Uani 1 d . .
C16 C 0.8277(3) -0.8418(4) 0.5759(3) 0.0317(9) Uani 1 d . .
H16A H 0.8696(3) -0.8281(4) 0.5242(3) 0.048 Uiso 1 calc R .
H16B H 0.8736(3) -0.8392(4) 0.6348(3) 0.048 Uiso 1 calc R .
C20 C 0.4172(3) -1.0938(4) 0.6457(2) 0.0219(7) Uani 1 d . .
C21 C 0.3317(3) -1.1838(4) 0.6449(2) 0.0261(8) Uani 1 d . .
H21 H 0.3393(3) -1.2763(4) 0.6275(2) 0.031 Uiso 1 calc R .
C22 C 0.2364(3) -1.1394(4) 0.6690(3) 0.0321(9) Uani 1 d . .
H22 H 0.1813(3) -1.2018(4) 0.6692(3) 0.038 Uiso 1 calc R .
C23 C 0.2236(3) -1.0022(4) 0.6928(3) 0.0353(9) Uani 1 d . .
H23 H 0.1590(3) -0.9708(4) 0.7069(3) 0.042 Uiso 1 calc R .
C24 C 0.3065(3) -0.9109(4) 0.6960(3) 0.0328(9) Uani 1 d . .
H24 H 0.2975(3) -0.8185(4) 0.7130(3) 0.039 Uiso 1 calc R .
C25 C 0.4032(3) -0.9557(4) 0.6738(2) 0.0238(7) Uani 1 d . .
C26 C 0.4782(3) -0.7323(4) 0.6300(2) 0.0255(8) Uani 1 d . .
H26A H 0.4428(3) -0.6646(4) 0.6656(2) 0.038 Uiso 1 calc R .
H26B H 0.4342(3) -0.7512(4) 0.5715(2) 0.038 Uiso 1 calc R .
C31 C 0.7484(3) -0.7270(4) 0.5753(2) 0.0267(8) Uani 1 d . .
C32 C 0.7676(3) -0.5901(4) 0.5524(3) 0.0343(9) Uani 1 d . .
H32 H 0.8311(3) -0.5647(4) 0.5323(3) 0.041 Uiso 1 calc R .
C33 C 0.6908(3) -0.4922(4) 0.5598(3) 0.0377(10) Uani 1 d . .
H33 H 0.7026(3) -0.3992(4) 0.5462(3) 0.045 Uiso 1 calc R .
C34 C 0.5955(3) -0.5332(4) 0.5878(3) 0.0321(8) Uani 1 d . .
H34 H 0.5429(3) -0.4684(4) 0.5932(3) 0.039 Uiso 1 calc R .
C35 C 0.5805(3) -0.6721(4) 0.6073(2) 0.0242(7) Uani 1 d . .

loop_
_atom_type_symbol
_atom_type_description
_atom_type_scat_dispersion_real
_atom_type_scat_dispersion_imag
_atom_type_scat_source
C C 0.0033 0.0016 'International Tables Vol C Tables 4.2.6.8 and 6.1.1.4'
H H 0.0000 0.0000 'International Tables Vol C Tables 4.2.6.8 and 6.1.1.4'
N N 0.0061 0.0033 'International Tables Vol C Tables 4.2.6.8 and 6.1.1.4'
S S 0.1246 0.1234 'International Tables Vol C Tables 4.2.6.8 and 6.1.1.4'
Fe Fe 0.3463 0.8444 'International Tables Vol C Tables 4.2.6.8 and 6.1.1.4'

loop_
_geom_angle_atom_site_label_1
_geom_angle_atom_site_label_2
_geom_angle_atom_site_label_3
_geom_angle
_geom_angle_site_symmetry_1
_geom_angle_site_symmetry_3
_geom_angle_publ_flag
N3 Fe1 N1 75.41(11) . . ?
N3 Fe1 N2 76.22(11) . . ?
N1 Fe1 N2 148.67(11) . . ?
N3 Fe1 S2 135.36(8) . . ?
N1 Fe1 S2 107.01(8) . . ?
N2 Fe1 S2 84.41(8) . . ?
N3 Fe1 S1 111.30(8) . . ?
N1 Fe1 S1 81.88(8) . . ?
N2 Fe1 S1 121.12(8) . . ?
S2 Fe1 S1 113.15(4) . . ?
C10 S1 Fe1 93.45(12) . . ?
C20 S2 Fe1 99.93(13) . . ?
C15 N1 C16 112.9(3) . . ?
C15 N1 Fe1 106.6(2) . . ?
C16 N1 Fe1 105.8(2) . . ?
C25 N2 C26 113.4(3) . . ?
C25 N2 Fe1 113.1(2) . . ?
C26 N2 Fe1 109.5(2) . . ?
C35 N3 C31 120.9(3) . . ?
C35 N3 Fe1 120.9(2) . . ?
C31 N3 Fe1 117.5(2) . . ?
C11 C10 C15 117.1(4) . . ?
C11 C10 S1 121.2(3) . . ?
C15 C10 S1 121.7(3) . . ?
C12 C11 C10 122.1(4) . . ?
C13 C12 C11 119.4(4) . . ?
C12 C13 C14 120.0(4) . . ?
C15 C14 C13 120.0(4) . . ?
C14 C15 C10 121.1(4) . . ?
C14 C15 N1 121.2(4) . . ?
C10 C15 N1 117.6(3) . . ?
N1 C16 C31 110.4(3) . . ?
C21 C20 C25 117.3(3) . . ?
C21 C20 S2 119.4(3) . . ?
C25 C20 S2 123.3(3) . . ?
C22 C21 C20 122.0(4) . . ?
C23 C22 C21 119.4(4) . . ?
C22 C23 C24 120.2(4) . . ?
C23 C24 C25 120.5(4) . . ?
C24 C25 C20 120.4(3) . . ?
C24 C25 N2 120.6(3) . . ?
C20 C25 N2 118.8(3) . . ?
N2 C26 C35 111.8(3) . . ?
N3 C31 C32 120.9(3) . . ?
N3 C31 C16 115.2(3) . . ?
C32 C31 C16 123.9(3) . . ?
C33 C32 C31 118.7(4) . . ?
C32 C33 C34 119.7(4) . . ?
C35 C34 C33 118.6(4) . . ?
N3 C35 C34 121.1(3) . . ?
N3 C35 C26 114.8(3) . . ?
C34 C35 C26 124.0(3) . . ?

loop_
_geom_bond_atom_site_label_1
_geom_bond_atom_site_label_2
_geom_bond_distance
_geom_bond_site_symmetry_2
_geom_bond_publ_flag
Fe1 N3 2.098(3) . ?
Fe1 N1 2.236(3) . ?
Fe1 N2 2.264(3) . ?
Fe1 S2 2.3214(13) . ?
Fe1 S1 2.3688(11) . ?
S1 C10 1.770(4) . ?
S2 C20 1.756(3) . ?
N1 C15 1.442(5) . ?
N1 C16 1.482(5) . ?
N2 C25 1.461(4) . ?
N2 C26 1.485(5) . ?
N3 C35 1.329(5) . ?
N3 C31 1.342(4) . ?
C10 C11 1.393(5) . ?
C10 C15 1.410(5) . ?
C11 C12 1.388(6) . ?
C12 C13 1.379(7) . ?
C13 C14 1.395(6) . ?
C14 C15 1.380(5) . ?
C16 C31 1.503(5) . ?
C20 C21 1.401(5) . ?
C20 C25 1.403(5) . ?
C21 C22 1.381(5) . ?
C22 C23 1.375(6) . ?
C23 C24 1.379(5) . ?
C24 C25 1.389(5) . ?
C26 C35 1.509(5) . ?
C31 C32 1.384(5) . ?
C32 C33 1.379(6) . ?
C33 C34 1.391(6) . ?
C34 C35 1.381(5) . ?

loop_
_geom_torsion_atom_site_label_1
_geom_torsion_atom_site_label_2
_geom_torsion_atom_site_label_3
_geom_torsion_atom_site_label_4
_geom_torsion
_geom_torsion_site_symmetry_1
_geom_torsion_site_symmetry_2
_geom_torsion_site_symmetry_3
_geom_torsion_site_symmetry_4
_geom_torsion_publ_flag
N3 Fe1 S1 C10 -101.44(15) . . . . ?
N1 Fe1 S1 C10 -30.63(15) . . . . ?
N2 Fe1 S1 C10 172.19(15) . . . . ?
S2 Fe1 S1 C10 74.46(13) . . . . ?
N3 Fe1 S2 C20 -68.9(2) . . . . ?
N1 Fe1 S2 C20 -155.21(13) . . . . ?
N2 Fe1 S2 C20 -5.02(13) . . . . ?
S1 Fe1 S2 C20 116.50(11) . . . . ?
N3 Fe1 N1 C15 153.8(2) . . . . ?
N2 Fe1 N1 C15 179.5(2) . . . . ?
S2 Fe1 N1 C15 -72.6(2) . . . . ?
S1 Fe1 N1 C15 39.2(2) . . . . ?
N3 Fe1 N1 C16 33.4(2) . . . . ?
N2 Fe1 N1 C16 59.1(3) . . . . ?
S2 Fe1 N1 C16 167.0(2) . . . . ?
S1 Fe1 N1 C16 -81.2(2) . . . . ?
N3 Fe1 N2 C25 142.9(2) . . . . ?
N1 Fe1 N2 C25 117.3(3) . . . . ?
S2 Fe1 N2 C25 3.5(2) . . . . ?
S1 Fe1 N2 C25 -110.3(2) . . . . ?
N3 Fe1 N2 C26 15.4(2) . . . . ?
N1 Fe1 N2 C26 -10.2(3) . . . . ?
S2 Fe1 N2 C26 -124.0(2) . . . . ?
S1 Fe1 N2 C26 122.2(2) . . . . ?
N1 Fe1 N3 C35 165.7(3) . . . . ?
N2 Fe1 N3 C35 -0.8(2) . . . . ?
S2 Fe1 N3 C35 66.1(3) . . . . ?
S1 Fe1 N3 C35 -119.2(2) . . . . ?
N1 Fe1 N3 C31 -23.1(2) . . . . ?
N2 Fe1 N3 C31 170.3(3) . . . . ?
S2 Fe1 N3 C31 -122.7(2) . . . . ?
S1 Fe1 N3 C31 51.9(3) . . . . ?
Fe1 S1 C10 C11 -153.8(3) . . . . ?
Fe1 S1 C10 C15 25.0(3) . . . . ?
C15 C10 C11 C12 -5.0(6) . . . . ?
S1 C10 C11 C12 173.8(3) . . . . ?
C10 C11 C12 C13 2.0(6) . . . . ?
C11 C12 C13 C14 1.5(6) . . . . ?
C12 C13 C14 C15 -1.6(6) . . . . ?
C13 C14 C15 C10 -1.6(6) . . . . ?
C13 C14 C15 N1 179.6(3) . . . . ?
C11 C10 C15 C14 4.8(5) . . . . ?
S1 C10 C15 C14 -174.0(3) . . . . ?
C11 C10 C15 N1 -176.3(3) . . . . ?
S1 C10 C15 N1 4.8(5) . . . . ?
C16 N1 C15 C14 -100.4(4) . . . . ?
Fe1 N1 C15 C14 143.9(3) . . . . ?
C16 N1 C15 C10 80.8(4) . . . . ?
Fe1 N1 C15 C10 -34.9(4) . . . . ?
C15 N1 C16 C31 -156.3(3) . . . . ?
Fe1 N1 C16 C31 -40.1(3) . . . . ?
Fe1 S2 C20 C21 -171.4(2) . . . . ?
Fe1 S2 C20 C25 7.6(3) . . . . ?
C25 C20 C21 C22 1.1(5) . . . . ?
S2 C20 C21 C22 -179.9(3) . . . . ?
C20 C21 C22 C23 1.4(6) . . . . ?
C21 C22 C23 C24 -2.4(6) . . . . ?
C22 C23 C24 C25 1.0(6) . . . . ?
C23 C24 C25 C20 1.6(6) . . . . ?
C23 C24 C25 N2 -174.1(3) . . . . ?
C21 C20 C25 C24 -2.5(5) . . . . ?
S2 C20 C25 C24 178.5(3) . . . . ?
C21 C20 C25 N2 173.2(3) . . . . ?
S2 C20 C25 N2 -5.8(4) . . . . ?
C26 N2 C25 C24 -58.7(4) . . . . ?
Fe1 N2 C25 C24 175.9(3) . . . . ?
C26 N2 C25 C20 125.6(3) . . . . ?
Fe1 N2 C25 C20 0.2(4) . . . . ?
C25 N2 C26 C35 -154.1(3) . . . . ?
Fe1 N2 C26 C35 -26.8(3) . . . . ?
C35 N3 C31 C32 0.0(5) . . . . ?
Fe1 N3 C31 C32 -171.2(3) . . . . ?
C35 N3 C31 C16 178.0(3) . . . . ?
Fe1 N3 C31 C16 6.8(4) . . . . ?
N1 C16 C31 N3 24.3(4) . . . . ?
N1 C16 C31 C32 -157.8(3) . . . . ?
N3 C31 C32 C33 1.6(6) . . . . ?
C16 C31 C32 C33 -176.2(4) . . . . ?
C31 C32 C33 C34 -1.5(6) . . . . ?
C32 C33 C34 C35 -0.1(6) . . . . ?
C31 N3 C35 C34 -1.7(5) . . . . ?
Fe1 N3 C35 C34 169.2(3) . . . . ?
C31 N3 C35 C26 174.8(3) . . . . ?
Fe1 N3 C35 C26 -14.3(4) . . . . ?
C33 C34 C35 N3 1.7(5) . . . . ?
C33 C34 C35 C26 -174.5(3) . . . . ?
N2 C26 C35 N3 27.7(4) . . . . ?
N2 C26 C35 C34 -155.9(3) . . . . ?
